data_7131828
loop_
_publ_author_name
'Zhao, Yu-Qiang'
'Zhu, Liping'
'Lu, Jian-Mei'
'Yu, Le'
'Zhang, Lanyun'
'Zhou, Ying'

_publ_section_title
;
 New charge transfer-based organic room temperature phosphorescent trace
 doping systems.
;
_journal_issue 54
_journal_name_full 'Chemical communications (Cambridge, England)'
_journal_page_first 8396
_journal_page_last 8399
_journal_paper_doi 10.1039/d3cc02386a
_journal_volume 59
_journal_year 2023
_chemical_formula_sum 'C14 H9 N3 S'
_chemical_formula_weight 251.30
_space_group_crystal_system monoclinic
_space_group_IT_number 14
_space_group_name_Hall '-P 2yn'
_space_group_name_H-M_alt 'P 1 21/n 1'
_atom_sites_solution_hydrogens geom
_audit_creation_method SHELXL-2014/7
_audit_update_record
;
2021-06-26 deposited with the CCDC.	2023-06-09 downloaded from the CCDC.
;
_cell_angle_alpha 90
_cell_angle_beta 101.2480(10)
_cell_angle_gamma 90
_cell_formula_units_Z 4
_cell_length_a 7.51440(10)
_cell_length_b 8.8611(2)
_cell_length_c 17.9123(3)
_cell_measurement_reflns_used 7950
_cell_measurement_temperature 302(2)
_cell_measurement_theta_max 68.3460
_cell_measurement_theta_min 5.0349
_cell_volume 1169.80(4)
_computing_cell_refinement 'Bruker SAINT'
_computing_data_collection 'Bruker APEX3'
_computing_data_reduction 'Bruker SAINT'
_computing_molecular_graphics 'SHELXL-2014/7 (Sheldrick, 2014)'
_computing_publication_material 'SHELXL-2014/7 (Sheldrick, 2014)'
_computing_structure_refinement 'SHELXL-2014/7 (Sheldrick, 2014)'
_computing_structure_solution 'SHELXL-2014/7 (Sheldrick, 2014)'
_diffrn_ambient_temperature 302(2)
_diffrn_measured_fraction_theta_full 0.991
_diffrn_measured_fraction_theta_max 0.991
_diffrn_measurement_device_type 'Bruker APEX-III D8 VENTURE'
_diffrn_measurement_method '\f and \w scans'
_diffrn_radiation_type CuK\a
_diffrn_radiation_wavelength 1.54178
_diffrn_reflns_av_R_equivalents 0.0479
_diffrn_reflns_av_unetI/netI 0.0305
_diffrn_reflns_Laue_measured_fraction_full 0.991
_diffrn_reflns_Laue_measured_fraction_max 0.991
_diffrn_reflns_limit_h_max 9
_diffrn_reflns_limit_h_min -9
_diffrn_reflns_limit_k_max 10
_diffrn_reflns_limit_k_min -10
_diffrn_reflns_limit_l_max 21
_diffrn_reflns_limit_l_min -21
_diffrn_reflns_number 13564
_diffrn_reflns_point_group_measured_fraction_full 0.991
_diffrn_reflns_point_group_measured_fraction_max 0.991
_diffrn_reflns_theta_full 67.679
_diffrn_reflns_theta_max 68.413
_diffrn_reflns_theta_min 5.035
_exptl_absorpt_coefficient_mu 2.309
_exptl_absorpt_correction_T_max 0.675
_exptl_absorpt_correction_T_min 0.603
_exptl_absorpt_correction_type multi-scan
_exptl_crystal_colour COLOURLESS
_exptl_crystal_density_diffrn 1.427
_exptl_crystal_description BLOCK
_exptl_crystal_F_000 520
_exptl_crystal_size_max 0.240
_exptl_crystal_size_mid 0.210
_exptl_crystal_size_min 0.170
_refine_diff_density_max 0.192
_refine_diff_density_min -0.230
_refine_diff_density_rms 0.040
_refine_ls_extinction_method none
_refine_ls_goodness_of_fit_ref 1.029
_refine_ls_hydrogen_treatment constr
_refine_ls_matrix_type full
_refine_ls_number_parameters 163
_refine_ls_number_reflns 2121
_refine_ls_number_restraints 0
_refine_ls_restrained_S_all 1.029
_refine_ls_R_factor_all 0.0486
_refine_ls_R_factor_gt 0.0405
_refine_ls_shift/su_max 0.000
_refine_ls_shift/su_mean 0.000
_refine_ls_structure_factor_coef Fsqd
_refine_ls_weighting_details 'w=1/[\s^2^(Fo^2^)+(0.0593P)^2^+0.6036P] where P=(Fo^2^+2Fc^2^)/3'
_refine_ls_weighting_scheme calc
_refine_ls_wR_factor_gt 0.1078
_refine_ls_wR_factor_ref 0.1186
_reflns_Friedel_coverage 0.000
_reflns_number_gt 1818
_reflns_number_total 2121
_reflns_threshold_expression 'I > 2\s(I)'
_cod_data_source_file d3cc02386a2.cif
_cod_data_source_block 1
_cod_original_sg_symbol_H-M 'P 21/n'
_cod_database_code 7131828
_shelx_shelxl_version_number 2014/7
_shelx_space_group_comment
;
The symmetry employed for this shelxl refinement is uniquely defined
by the following loop, which should always be used as a source of
symmetry information in preference to the above space-group names.
They are only intended as comments.
;
_shelx_estimated_absorpt_t_min 0.607
_shelx_estimated_absorpt_t_max 0.695

loop_
_space_group_symop_operation_xyz
'x, y, z'
'-x+1/2, y+1/2, -z+1/2'
'-x, -y, -z'
'x-1/2, -y-1/2, z-1/2'

loop_
_atom_site_label
_atom_site_type_symbol
_atom_site_fract_x
_atom_site_fract_y
_atom_site_fract_z
_atom_site_U_iso_or_equiv
_atom_site_adp_type
_atom_site_occupancy
_atom_site_site_symmetry_order
_atom_site_calc_flag
_atom_site_refinement_flags_posn
_atom_site_refinement_flags_adp
_atom_site_refinement_flags_occupancy
_atom_site_disorder_assembly
_atom_site_disorder_group
C1 C 0.1475(3) 0.7639(3) 0.57381(14) 0.0573(6) Uani 1 1 d . . . . .
C2 C 0.2889(3) 0.7752(2) 0.53012(12) 0.0488(5) Uani 1 1 d . . . . .
C3 C 0.4485(3) 0.6945(3) 0.55083(13) 0.0546(6) Uani 1 1 d . . . . .
H3 H 0.4678 0.6355 0.5946 0.066 Uiso 1 1 calc R U . . .
C4 C 0.5794(3) 0.7016(3) 0.50633(12) 0.0502(5) Uani 1 1 d . . . . .
H4 H 0.6869 0.6480 0.5210 0.060 Uiso 1 1 calc R U . . .
C5 C 0.5532(3) 0.7876(2) 0.44005(11) 0.0407(4) Uani 1 1 d . . . . .
C6 C 0.3935(3) 0.8708(2) 0.42144(12) 0.0459(5) Uani 1 1 d . . . . .
H6 H 0.3748 0.9314 0.3782 0.055 Uiso 1 1 calc R U . . .
C7 C 0.2623(3) 0.8657(2) 0.46560(13) 0.0495(5) Uani 1 1 d . . . . .
H7 H 0.1567 0.9225 0.4523 0.059 Uiso 1 1 calc R U . . .
C8 C 0.6900(3) 0.7916(2) 0.39047(11) 0.0404(4) Uani 1 1 d . . . . .
C9 C 0.8160(3) 0.6747(2) 0.39062(11) 0.0421(4) Uani 1 1 d . . . . .
H9 H 0.8158 0.5917 0.4224 0.050 Uiso 1 1 calc R U . . .
C10 C 0.9403(3) 0.6835(2) 0.34320(11) 0.0395(4) Uani 1 1 d . . . . .
C11 C 0.9450(3) 0.8076(2) 0.29455(11) 0.0406(4) Uani 1 1 d . . . . .
C12 C 0.8194(3) 0.9226(2) 0.29412(12) 0.0469(5) Uani 1 1 d . . . . .
H12 H 0.8190 1.0053 0.2621 0.056 Uiso 1 1 calc R U . . .
C13 C 0.6951(3) 0.9136(2) 0.34132(12) 0.0475(5) Uani 1 1 d . . . . .
H13 H 0.6117 0.9915 0.3405 0.057 Uiso 1 1 calc R U . . .
C14 C 1.1751(3) 0.6816(2) 0.26544(12) 0.0434(5) Uani 1 1 d . . . . .
N1 N 0.0333(3) 0.7556(3) 0.60744(15) 0.0762(7) Uani 1 1 d . . . . .
N2 N 1.0792(2) 0.80480(19) 0.25113(9) 0.0446(4) Uani 1 1 d . . . . .
N3 N 1.3148(3) 0.6427(2) 0.23282(12) 0.0598(5) Uani 1 1 d . . . . .
H3A H 1.3473 0.7010 0.1995 0.072 Uiso 1 1 calc R U . . .
H3B H 1.3717 0.5594 0.2452 0.072 Uiso 1 1 calc R U . . .
S1 S 1.11155(7) 0.55758(6) 0.33227(3) 0.0486(2) Uani 1 1 d . . . . .

loop_
_atom_site_aniso_label
_atom_site_aniso_U_11
_atom_site_aniso_U_22
_atom_site_aniso_U_33
_atom_site_aniso_U_23
_atom_site_aniso_U_13
_atom_site_aniso_U_12
C1 0.0575(13) 0.0585(14) 0.0616(14) -0.0081(11) 0.0256(11) -0.0132(11)
C2 0.0490(12) 0.0529(12) 0.0485(12) -0.0113(9) 0.0195(9) -0.0105(9)
C3 0.0571(13) 0.0640(14) 0.0460(12) 0.0063(10) 0.0178(10) -0.0034(10)
C4 0.0455(11) 0.0591(13) 0.0483(12) 0.0061(10) 0.0145(9) 0.0031(9)
C5 0.0399(10) 0.0432(10) 0.0396(10) -0.0064(8) 0.0094(8) -0.0071(8)
C6 0.0450(11) 0.0499(11) 0.0438(11) -0.0008(9) 0.0107(8) -0.0029(9)
C7 0.0434(11) 0.0499(12) 0.0567(12) -0.0078(10) 0.0135(9) -0.0033(9)
C8 0.0378(10) 0.0439(10) 0.0396(10) -0.0032(8) 0.0078(8) -0.0038(8)
C9 0.0434(10) 0.0418(10) 0.0428(10) 0.0018(8) 0.0126(8) -0.0046(8)
C10 0.0393(10) 0.0384(10) 0.0411(10) -0.0029(8) 0.0084(8) -0.0031(8)
C11 0.0404(10) 0.0434(10) 0.0386(10) -0.0003(8) 0.0094(8) -0.0059(8)
C12 0.0468(11) 0.0475(11) 0.0481(11) 0.0127(9) 0.0133(9) 0.0047(9)
C13 0.0440(11) 0.0479(11) 0.0520(12) 0.0042(9) 0.0131(9) 0.0042(9)
C14 0.0434(11) 0.0437(10) 0.0454(11) -0.0068(8) 0.0144(9) -0.0058(8)
N1 0.0723(15) 0.0791(15) 0.0892(16) -0.0035(13) 0.0457(13) -0.0130(12)
N2 0.0461(9) 0.0467(9) 0.0446(9) 0.0001(7) 0.0176(7) -0.0020(7)
N3 0.0613(12) 0.0542(11) 0.0738(13) -0.0004(10) 0.0375(10) 0.0042(9)
S1 0.0504(3) 0.0392(3) 0.0610(4) 0.0024(2) 0.0231(2) 0.0020(2)

loop_
_atom_type_symbol
_atom_type_description
_atom_type_scat_dispersion_real
_atom_type_scat_dispersion_imag
_atom_type_scat_source
C C 0.0181 0.0091 'International Tables Vol C Tables 4.2.6.8 and 6.1.1.4'
H H 0.0000 0.0000 'International Tables Vol C Tables 4.2.6.8 and 6.1.1.4'
N N 0.0311 0.0180 'International Tables Vol C Tables 4.2.6.8 and 6.1.1.4'
S S 0.3331 0.5567 'International Tables Vol C Tables 4.2.6.8 and 6.1.1.4'

loop_
_geom_angle_atom_site_label_1
_geom_angle_atom_site_label_2
_geom_angle_atom_site_label_3
_geom_angle
_geom_angle_site_symmetry_1
_geom_angle_site_symmetry_3
_geom_angle_publ_flag
N1 C1 C2 178.9(3) . . ?
C3 C2 C7 119.88(19) . . ?
C3 C2 C1 120.8(2) . . ?
C7 C2 C1 119.3(2) . . ?
C4 C3 C2 119.9(2) . . ?
C4 C3 H3 120.1 . . ?
C2 C3 H3 120.1 . . ?
C3 C4 C5 121.3(2) . . ?
C3 C4 H4 119.4 . . ?
C5 C4 H4 119.4 . . ?
C4 C5 C6 117.76(18) . . ?
C4 C5 C8 121.65(18) . . ?
C6 C5 C8 120.60(18) . . ?
C7 C6 C5 121.6(2) . . ?
C7 C6 H6 119.2 . . ?
C5 C6 H6 119.2 . . ?
C6 C7 C2 119.5(2) . . ?
C6 C7 H7 120.2 . . ?
C2 C7 H7 120.2 . . ?
C13 C8 C9 118.08(18) . . ?
C13 C8 C5 120.16(18) . . ?
C9 C8 C5 121.76(17) . . ?
C10 C9 C8 119.58(18) . . ?
C10 C9 H9 120.2 . . ?
C8 C9 H9 120.2 . . ?
C9 C10 C11 121.73(18) . . ?
C9 C10 S1 129.45(15) . . ?
C11 C10 S1 108.81(14) . . ?
C12 C11 N2 125.28(18) . . ?
C12 C11 C10 118.55(18) . . ?
N2 C11 C10 116.17(17) . . ?
C13 C12 C11 119.71(18) . . ?
C13 C12 H12 120.1 . . ?
C11 C12 H12 120.1 . . ?
C12 C13 C8 122.36(19) . . ?
C12 C13 H13 118.8 . . ?
C8 C13 H13 118.8 . . ?
N2 C14 N3 125.31(19) . . ?
N2 C14 S1 116.31(14) . . ?
N3 C14 S1 118.38(17) . . ?
C14 N2 C11 109.79(16) . . ?
C14 N3 H3A 120.0 . . ?
C14 N3 H3B 120.0 . . ?
H3A N3 H3B 120.0 . . ?
C10 S1 C14 88.91(9) . . ?

loop_
_geom_bond_atom_site_label_1
_geom_bond_atom_site_label_2
_geom_bond_distance
_geom_bond_site_symmetry_2
_geom_bond_publ_flag
C1 N1 1.143(3) . ?
C1 C2 1.440(3) . ?
C2 C3 1.384(3) . ?
C2 C7 1.389(3) . ?
C3 C4 1.383(3) . ?
C3 H3 0.9300 . ?
C4 C5 1.392(3) . ?
C4 H4 0.9300 . ?
C5 C6 1.393(3) . ?
C5 C8 1.484(3) . ?
C6 C7 1.380(3) . ?
C6 H6 0.9300 . ?
C7 H7 0.9300 . ?
C8 C13 1.399(3) . ?
C8 C9 1.403(3) . ?
C9 C10 1.382(3) . ?
C9 H9 0.9300 . ?
C10 C11 1.408(3) . ?
C10 S1 1.743(2) . ?
C11 C12 1.388(3) . ?
C11 N2 1.389(2) . ?
C12 C13 1.379(3) . ?
C12 H12 0.9300 . ?
C13 H13 0.9300 . ?
C14 N2 1.306(3) . ?
C14 N3 1.342(2) . ?
C14 S1 1.758(2) . ?
N3 H3A 0.8600 . ?
N3 H3B 0.8600 . ?

loop_
_geom_hbond_atom_site_label_D
_geom_hbond_atom_site_label_H
_geom_hbond_atom_site_label_A
_geom_hbond_distance_DH
_geom_hbond_distance_HA
_geom_hbond_distance_DA
_geom_hbond_angle_DHA
_geom_hbond_site_symmetry_A
N3 H3A N1 0.86 2.39 3.161(3) 149.1 4_775
N3 H3B N2 0.86 2.29 3.097(3) 157.5 2_745

loop_
_geom_torsion_atom_site_label_1
_geom_torsion_atom_site_label_2
_geom_torsion_atom_site_label_3
_geom_torsion_atom_site_label_4
_geom_torsion
_geom_torsion_site_symmetry_1
_geom_torsion_site_symmetry_2
_geom_torsion_site_symmetry_3
_geom_torsion_site_symmetry_4
_geom_torsion_publ_flag
C7 C2 C3 C4 -1.4(3) . . . . ?
C1 C2 C3 C4 177.2(2) . . . . ?
C2 C3 C4 C5 -0.8(4) . . . . ?
C3 C4 C5 C6 2.4(3) . . . . ?
C3 C4 C5 C8 -177.8(2) . . . . ?
C4 C5 C6 C7 -1.9(3) . . . . ?
C8 C5 C6 C7 178.29(18) . . . . ?
C5 C6 C7 C2 -0.2(3) . . . . ?
C3 C2 C7 C6 1.9(3) . . . . ?
C1 C2 C7 C6 -176.7(2) . . . . ?
C4 C5 C8 C13 -157.3(2) . . . . ?
C6 C5 C8 C13 22.5(3) . . . . ?
C4 C5 C8 C9 23.3(3) . . . . ?
C6 C5 C8 C9 -156.91(19) . . . . ?
C13 C8 C9 C10 0.3(3) . . . . ?
C5 C8 C9 C10 179.77(17) . . . . ?
C8 C9 C10 C11 0.3(3) . . . . ?
C8 C9 C10 S1 179.28(15) . . . . ?
C9 C10 C11 C12 -0.8(3) . . . . ?
S1 C10 C11 C12 -179.94(16) . . . . ?
C9 C10 C11 N2 178.46(17) . . . . ?
S1 C10 C11 N2 -0.7(2) . . . . ?
N2 C11 C12 C13 -178.52(19) . . . . ?
C10 C11 C12 C13 0.6(3) . . . . ?
C11 C12 C13 C8 0.0(3) . . . . ?
C9 C8 C13 C12 -0.5(3) . . . . ?
C5 C8 C13 C12 -179.92(19) . . . . ?
N3 C14 N2 C11 179.5(2) . . . . ?
S1 C14 N2 C11 0.3(2) . . . . ?
C12 C11 N2 C14 179.5(2) . . . . ?
C10 C11 N2 C14 0.3(2) . . . . ?
C9 C10 S1 C14 -178.42(19) . . . . ?
C11 C10 S1 C14 0.69(15) . . . . ?
N2 C14 S1 C10 -0.59(17) . . . . ?
N3 C14 S1 C10 -179.86(18) . . . . ?
